data_4326530
loop_
_publ_author_name
'Martin Bendle'
'Keith Huynh'
'Mairi F. Haddow'
'Ian Manners'

_publ_section_title
;
 Reactions of Phosphine Oxides with Bromophosphoranimines; Synthesis and
 Unusual Rearrangements of O-Donor Stabilized Phosphoranimine Cations
;
_journal_name_full 'Inorganic Chemistry'
_journal_page_first 10292
_journal_page_last 10302
_journal_paper_doi 10.1021/ic201360p
_journal_volume 50
_journal_year 2011
_chemical_formula_moiety 'C19 H40 F6 N O3 P2 Si, C F3 O3 S'
_chemical_formula_sum 'C20 H40 F9 N O6 P2 S Si'
_chemical_formula_weight 683.62
_chemical_name_systematic
; 
 ? 
;
_space_group_IT_number 14
_symmetry_cell_setting monoclinic
_symmetry_space_group_name_Hall '-P 2ybc'
_symmetry_space_group_name_H-M 'P 1 21/c 1'
_atom_sites_solution_hydrogens geom
_atom_sites_solution_primary direct
_atom_sites_solution_secondary difmap
_audit_creation_method SHELXL-97
_cell_angle_alpha 90.00
_cell_angle_beta 93.280(2)
_cell_angle_gamma 90.00
_cell_formula_units_Z 12
_cell_length_a 24.9510(12)
_cell_length_b 17.4531(8)
_cell_length_c 22.1048(9)
_cell_measurement_reflns_used 5170
_cell_measurement_temperature 100(2)
_cell_measurement_theta_max 24.88
_cell_measurement_theta_min 2.17
_cell_volume 9610.3(7)
_computing_cell_refinement 'Bruker Apex II'
_computing_data_collection 'Bruker Apex II'
_computing_data_reduction 'Bruker SAINT'
_computing_molecular_graphics 'Bruker ShelXTL'
_computing_publication_material 'Bruker ShelXTL'
_computing_structure_refinement 'SHELXL-97 (Sheldrick, 1997)'
_computing_structure_solution 'SHELXS-97 (Sheldrick, 1990)'
_diffrn_ambient_temperature 100(2)
_diffrn_measured_fraction_theta_full 1.000
_diffrn_measured_fraction_theta_max 1.000
_diffrn_measurement_device_type 'Bruker D8 with CCd area detector'
_diffrn_measurement_method 'phi and omega scans'
_diffrn_radiation_monochromator graphite
_diffrn_radiation_source 'fine-focus sealed tube'
_diffrn_radiation_type MoK\a
_diffrn_radiation_wavelength 0.71073
_diffrn_reflns_av_R_equivalents 0.1137
_diffrn_reflns_av_sigmaI/netI 0.1265
_diffrn_reflns_limit_h_max 27
_diffrn_reflns_limit_h_min -30
_diffrn_reflns_limit_k_max 21
_diffrn_reflns_limit_k_min -21
_diffrn_reflns_limit_l_max 26
_diffrn_reflns_limit_l_min -18
_diffrn_reflns_number 72757
_diffrn_reflns_theta_full 25.35
_diffrn_reflns_theta_max 25.35
_diffrn_reflns_theta_min 0.82
_exptl_absorpt_coefficient_mu 0.324
_exptl_absorpt_correction_T_max 0.987
_exptl_absorpt_correction_T_min 0.852
_exptl_absorpt_correction_type multi-scan
_exptl_absorpt_process_details 'SADABS V2008/1'
_exptl_crystal_colour colourless
_exptl_crystal_density_diffrn 1.417
_exptl_crystal_description lath
_exptl_crystal_F_000 4272
_exptl_crystal_size_max 0.42
_exptl_crystal_size_mid 0.16
_exptl_crystal_size_min 0.04
_refine_diff_density_max 1.403
_refine_diff_density_min -0.580
_refine_diff_density_rms 0.092
_refine_ls_extinction_method none
_refine_ls_goodness_of_fit_ref 1.077
_refine_ls_hydrogen_treatment constr
_refine_ls_matrix_type full
_refine_ls_number_parameters 1229
_refine_ls_number_reflns 17598
_refine_ls_number_restraints 178
_refine_ls_restrained_S_all 1.073
_refine_ls_R_factor_all 0.1888
_refine_ls_R_factor_gt 0.1028
_refine_ls_shift/su_max 0.000
_refine_ls_shift/su_mean 0.000
_refine_ls_structure_factor_coef Fsqd
_refine_ls_weighting_details 'calc w=1/[\s^2^(Fo^2^)+(0.0001P)^2^+75.5295P] where P=(Fo^2^+2Fc^2^)/3'
_refine_ls_weighting_scheme calc
_refine_ls_wR_factor_gt 0.2156
_refine_ls_wR_factor_ref 0.2540
_reflns_number_gt 8886
_reflns_number_total 17598
_reflns_threshold_expression >2sigma(I)
_cod_data_source_file ic201360p_si_002_5.cif
_cod_data_source_block '[3e]OTf'
_cod_database_code 4326530

loop_
_symmetry_equiv_pos_as_xyz
'x, y, z'
'-x, y+1/2, -z+1/2'
'-x, -y, -z'
'x, -y-1/2, z-1/2'

loop_
_atom_site_label
_atom_site_type_symbol
_atom_site_fract_x
_atom_site_fract_y
_atom_site_fract_z
_atom_site_U_iso_or_equiv
_atom_site_adp_type
_atom_site_occupancy
_atom_site_symmetry_multiplicity
_atom_site_calc_flag
_atom_site_refinement_flags
_atom_site_disorder_assembly
_atom_site_disorder_group
P1 P 0.45699(8) 0.12788(11) 0.21214(9) 0.0246(5) Uani 1 1 d . . .
P2 P 0.48172(8) 0.19387(11) 0.08454(8) 0.0210(4) Uani 1 1 d . . .
Si1 Si 0.55356(9) 0.12059(13) 0.31017(10) 0.0296(5) Uani 1 1 d . . .
N1 N 0.5040(3) 0.1168(4) 0.2553(3) 0.0378(18) Uani 1 1 d . . .
O1 O 0.4676(3) 0.1615(4) 0.1478(2) 0.0489(17) Uani 1 1 d . . .
O2 O 0.4245(3) 0.0563(4) 0.1916(3) 0.072(2) Uani 1 1 d . . .
O3 O 0.4125(3) 0.1858(5) 0.2277(3) 0.082(3) Uani 1 1 d . . .
F1 F 0.3869(3) -0.0783(3) 0.1401(3) 0.0719(18) Uani 1 1 d . . .
F2 F 0.4713(3) -0.0752(5) 0.1518(3) 0.094(2) Uani 1 1 d . . .
F3 F 0.4255(3) -0.1443(3) 0.2116(3) 0.081(2) Uani 1 1 d . . .
F4 F 0.3362(3) 0.2903(5) 0.2503(3) 0.126(4) Uani 1 1 d . . .
F5 F 0.4086(4) 0.3208(5) 0.2945(5) 0.136(4) Uani 1 1 d . . .
F6 F 0.3470(3) 0.2759(4) 0.3431(3) 0.085(2) Uani 1 1 d . . .
C1 C 0.4251(4) -0.0130(5) 0.2243(4) 0.045(2) Uani 1 1 d . . .
H1A H 0.3927 -0.0166 0.2479 0.054 Uiso 1 1 calc R . .
H1B H 0.4571 -0.0148 0.2529 0.054 Uiso 1 1 calc R . .
C2 C 0.4264(4) -0.0779(6) 0.1814(4) 0.048(3) Uani 1 1 d . . .
C3 C 0.3916(4) 0.1901(6) 0.2845(4) 0.044(2) Uani 1 1 d . . .
H3A H 0.4199 0.1799 0.3166 0.053 Uiso 1 1 calc R . .
H3B H 0.3626 0.1520 0.2880 0.053 Uiso 1 1 calc R . .
C4 C 0.3703(4) 0.2683(7) 0.2907(4) 0.057(3) Uani 1 1 d . . .
C5 C 0.5499(3) 0.1556(4) 0.0724(3) 0.0265(18) Uani 1 1 d . . .
C6 C 0.5542(4) 0.0736(5) 0.0976(4) 0.037(2) Uani 1 1 d . . .
H6A H 0.5871 0.0496 0.0846 0.055 Uiso 1 1 calc R . .
H6B H 0.5231 0.0437 0.0824 0.055 Uiso 1 1 calc R . .
H6C H 0.5552 0.0753 0.1420 0.055 Uiso 1 1 calc R . .
C7 C 0.5945(3) 0.2010(5) 0.1069(4) 0.040(2) Uani 1 1 d . . .
H7A H 0.5864 0.2049 0.1496 0.060 Uiso 1 1 calc R . .
H7B H 0.5966 0.2525 0.0895 0.060 Uiso 1 1 calc R . .
H7C H 0.6289 0.1747 0.1035 0.060 Uiso 1 1 calc R . .
C8 C 0.5613(3) 0.1564(5) 0.0039(3) 0.038(2) Uani 1 1 d . . .
H8A H 0.5633 0.2095 -0.0102 0.056 Uiso 1 1 calc R . .
H8B H 0.5323 0.1298 -0.0193 0.056 Uiso 1 1 calc R . .
H8C H 0.5954 0.1305 -0.0020 0.056 Uiso 1 1 calc R . .
C9 C 0.4278(3) 0.1537(4) 0.0318(3) 0.0257(18) Uani 1 1 d . . .
C10 C 0.4376(3) 0.0678(4) 0.0223(3) 0.0328(19) Uani 1 1 d . . .
H10A H 0.4375 0.0412 0.0614 0.049 Uiso 1 1 calc R . .
H10B H 0.4724 0.0605 0.0048 0.049 Uiso 1 1 calc R . .
H10C H 0.4091 0.0469 -0.0053 0.049 Uiso 1 1 calc R . .
C11 C 0.3730(3) 0.1595(5) 0.0597(4) 0.040(2) Uani 1 1 d . . .
H11A H 0.3459 0.1333 0.0334 0.059 Uiso 1 1 calc R . .
H11B H 0.3632 0.2135 0.0636 0.059 Uiso 1 1 calc R . .
H11C H 0.3751 0.1353 0.0998 0.059 Uiso 1 1 calc R . .
C12 C 0.4258(3) 0.1949(5) -0.0297(3) 0.034(2) Uani 1 1 d . . .
H12A H 0.3963 0.1739 -0.0558 0.052 Uiso 1 1 calc R . .
H12B H 0.4598 0.1872 -0.0489 0.052 Uiso 1 1 calc R . .
H12C H 0.4199 0.2498 -0.0235 0.052 Uiso 1 1 calc R . .
C13 C 0.4801(3) 0.2987(4) 0.0941(4) 0.036(2) Uani 1 1 d . . .
C14 C 0.5092(3) 0.3230(5) 0.1546(4) 0.043(2) Uani 1 1 d . . .
H14A H 0.5461 0.3034 0.1565 0.065 Uiso 1 1 calc R . .
H14B H 0.4901 0.3020 0.1884 0.065 Uiso 1 1 calc R . .
H14C H 0.5099 0.3790 0.1574 0.065 Uiso 1 1 calc R . .
C15 C 0.4204(3) 0.3263(5) 0.0952(5) 0.050(3) Uani 1 1 d . . .
H15A H 0.4196 0.3812 0.1044 0.076 Uiso 1 1 calc R . .
H15B H 0.4022 0.2979 0.1263 0.076 Uiso 1 1 calc R . .
H15C H 0.4019 0.3170 0.0555 0.076 Uiso 1 1 calc R . .
C16 C 0.5052(4) 0.3396(5) 0.0411(4) 0.043(2) Uani 1 1 d . . .
H16A H 0.4990 0.3949 0.0441 0.065 Uiso 1 1 calc R . .
H16B H 0.4888 0.3205 0.0027 0.065 Uiso 1 1 calc R . .
H16C H 0.5439 0.3295 0.0427 0.065 Uiso 1 1 calc R . .
C17 C 0.6129(4) 0.1657(5) 0.2799(4) 0.045(2) Uani 1 1 d . . .
H17A H 0.6240 0.1364 0.2449 0.067 Uiso 1 1 calc R . .
H17B H 0.6423 0.1666 0.3113 0.067 Uiso 1 1 calc R . .
H17C H 0.6041 0.2183 0.2672 0.067 Uiso 1 1 calc R . .
C18 C 0.5706(4) 0.0235(6) 0.3366(6) 0.070(3) Uani 1 1 d . . .
H18A H 0.5394 0.0005 0.3546 0.105 Uiso 1 1 calc R . .
H18B H 0.6007 0.0259 0.3670 0.105 Uiso 1 1 calc R . .
H18C H 0.5808 -0.0078 0.3023 0.105 Uiso 1 1 calc R . .
C19 C 0.5321(4) 0.1776(7) 0.3753(4) 0.068(3) Uani 1 1 d . . .
H19A H 0.5272 0.2312 0.3630 0.102 Uiso 1 1 calc R . .
H19B H 0.5596 0.1744 0.4087 0.102 Uiso 1 1 calc R . .
H19C H 0.4981 0.1572 0.3887 0.102 Uiso 1 1 calc R . .
P3 P 0.12234(8) 0.36986(11) 1.04335(8) 0.0219(4) Uani 1 1 d . . .
P4 P 0.14583(8) 0.31330(11) 0.91266(8) 0.0210(4) Uani 1 1 d . . .
Si2 Si 0.21996(9) 0.36613(13) 1.13927(10) 0.0285(5) Uani 1 1 d . . .
N2 N 0.1699(3) 0.3813(4) 1.0845(3) 0.0314(16) Uani 1 1 d . . .
O4 O 0.1310(2) 0.3416(4) 0.9775(2) 0.0402(15) Uani 1 1 d . . .
O5 O 0.0865(3) 0.4415(4) 1.0299(3) 0.062(2) Uani 1 1 d . . .
O6 O 0.0806(2) 0.3056(4) 1.0571(2) 0.0535(19) Uani 1 1 d . . .
F7 F 0.0492(3) 0.5796(3) 0.9848(3) 0.0730(19) Uani 1 1 d . . .
F8 F 0.1336(3) 0.5748(4) 0.9901(3) 0.082(2) Uani 1 1 d . . .
F9 F 0.0921(3) 0.6415(3) 1.0541(3) 0.0633(17) Uani 1 1 d . . .
F10 F 0.0071(4) 0.1993(6) 1.0763(3) 0.157(5) Uani 1 1 d . . .
F11 F 0.0759(4) 0.1736(5) 1.1293(5) 0.129(3) Uani 1 1 d . . .
F12 F 0.0078(3) 0.2188(4) 1.1705(3) 0.084(2) Uani 1 1 d . . .
C20 C 0.0901(4) 0.5092(5) 1.0656(4) 0.049(3) Uani 1 1 d . . .
H20A H 0.1233 0.5082 1.0925 0.059 Uiso 1 1 calc R . .
H20B H 0.0589 0.5129 1.0911 0.059 Uiso 1 1 calc R . .
C21 C 0.0911(4) 0.5775(6) 1.0233(4) 0.050(3) Uani 1 1 d . . .
C22 C 0.0571(3) 0.3029(5) 1.1148(3) 0.036(2) Uani 1 1 d . . .
H22A H 0.0281 0.3414 1.1167 0.043 Uiso 1 1 calc R . .
H22B H 0.0845 0.3132 1.1479 0.043 Uiso 1 1 calc R . .
C23 C 0.0354(5) 0.2250(7) 1.1199(5) 0.066(3) Uani 1 1 d . . .
C24 C 0.2121(3) 0.3581(5) 0.9003(3) 0.0280(18) Uani 1 1 d . . .
C25 C 0.2142(3) 0.4398(5) 0.9273(3) 0.0321(19) Uani 1 1 d . . .
H25A H 0.2124 0.4368 0.9714 0.048 Uiso 1 1 calc R . .
H25B H 0.1838 0.4697 0.9102 0.048 Uiso 1 1 calc R . .
H25C H 0.2479 0.4646 0.9175 0.048 Uiso 1 1 calc R . .
C26 C 0.2588(3) 0.3137(5) 0.9319(4) 0.041(2) Uani 1 1 d . . .
H26A H 0.2924 0.3413 0.9268 0.062 Uiso 1 1 calc R . .
H26B H 0.2609 0.2626 0.9140 0.062 Uiso 1 1 calc R . .
H26C H 0.2528 0.3090 0.9752 0.062 Uiso 1 1 calc R . .
C27 C 0.2219(3) 0.3617(5) 0.8310(3) 0.038(2) Uani 1 1 d . . .
H27A H 0.2581 0.3813 0.8254 0.056 Uiso 1 1 calc R . .
H27B H 0.1954 0.3959 0.8106 0.056 Uiso 1 1 calc R . .
H27C H 0.2184 0.3102 0.8135 0.056 Uiso 1 1 calc R . .
C28 C 0.0901(3) 0.3519(5) 0.8619(3) 0.0298(18) Uani 1 1 d . . .
C29 C 0.0956(3) 0.4392(5) 0.8563(4) 0.034(2) Uani 1 1 d . . .
H29A H 0.1295 0.4515 0.8381 0.051 Uiso 1 1 calc R . .
H29B H 0.0954 0.4626 0.8966 0.051 Uiso 1 1 calc R . .
H29C H 0.0655 0.4594 0.8306 0.051 Uiso 1 1 calc R . .
C30 C 0.0885(3) 0.3147(5) 0.7984(3) 0.036(2) Uani 1 1 d . . .
H30A H 0.0591 0.3371 0.7730 0.054 Uiso 1 1 calc R . .
H30B H 0.0827 0.2594 0.8022 0.054 Uiso 1 1 calc R . .
H30C H 0.1226 0.3239 0.7799 0.054 Uiso 1 1 calc R . .
C31 C 0.0348(3) 0.3380(5) 0.8904(4) 0.034(2) Uani 1 1 d . . .
H31A H 0.0366 0.3567 0.9323 0.052 Uiso 1 1 calc R . .
H31B H 0.0267 0.2830 0.8900 0.052 Uiso 1 1 calc R . .
H31C H 0.0065 0.3655 0.8668 0.052 Uiso 1 1 calc R . .
C32 C 0.1480(3) 0.2079(4) 0.9189(3) 0.0281(18) Uani 1 1 d . . .
C33 C 0.1784(3) 0.1837(5) 0.9782(4) 0.041(2) Uani 1 1 d . . .
H33A H 0.1745 0.1283 0.9839 0.062 Uiso 1 1 calc R . .
H33B H 0.1636 0.2108 1.0122 0.062 Uiso 1 1 calc R . .
H33C H 0.2165 0.1965 0.9762 0.062 Uiso 1 1 calc R . .
C34 C 0.0907(3) 0.1749(5) 0.9217(4) 0.038(2) Uani 1 1 d . . .
H34A H 0.0707 0.1834 0.8828 0.057 Uiso 1 1 calc R . .
H34B H 0.0722 0.2006 0.9539 0.057 Uiso 1 1 calc R . .
H34C H 0.0927 0.1198 0.9301 0.057 Uiso 1 1 calc R . .
C35 C 0.1728(3) 0.1732(5) 0.8632(4) 0.040(2) Uani 1 1 d . . .
H35A H 0.2077 0.1974 0.8577 0.061 Uiso 1 1 calc R . .
H35B H 0.1489 0.1822 0.8272 0.061 Uiso 1 1 calc R . .
H35C H 0.1778 0.1180 0.8693 0.061 Uiso 1 1 calc R . .
C36 C 0.2799(3) 0.3246(5) 1.1057(4) 0.039(2) Uani 1 1 d . . .
H36A H 0.2693 0.2791 1.0820 0.058 Uiso 1 1 calc R . .
H36B H 0.3064 0.3103 1.1382 0.058 Uiso 1 1 calc R . .
H36C H 0.2956 0.3626 1.0793 0.058 Uiso 1 1 calc R . .
C37 C 0.2385(4) 0.4573(7) 1.1751(5) 0.071(3) Uani 1 1 d . . .
H37A H 0.2442 0.4957 1.1437 0.106 Uiso 1 1 calc R . .
H37B H 0.2717 0.4508 1.2005 0.106 Uiso 1 1 calc R . .
H37C H 0.2097 0.4743 1.2001 0.106 Uiso 1 1 calc R . .
C38 C 0.1963(4) 0.2987(6) 1.1970(4) 0.059(3) Uani 1 1 d . . .
H38A H 0.1659 0.3214 1.2166 0.088 Uiso 1 1 calc R . .
H38B H 0.2255 0.2886 1.2274 0.088 Uiso 1 1 calc R . .
H38C H 0.1851 0.2506 1.1773 0.088 Uiso 1 1 calc R . .
P5 P 0.21077(8) 0.85750(12) 0.12199(8) 0.0234(5) Uani 1 1 d . A .
P6 P 0.18962(8) 0.79462(11) 0.25060(8) 0.0225(4) Uani 1 1 d . . .
Si3 Si 0.10958(9) 0.88434(15) 0.03229(10) 0.0342(6) Uani 1 1 d . . .
N3 N 0.1608(3) 0.8651(4) 0.0838(3) 0.0409(19) Uani 1 1 d . . .
O7 O 0.2064(2) 0.8132(4) 0.1842(2) 0.0427(16) Uani 1 1 d . . .
O8 O 0.2417(2) 0.9300(3) 0.1469(2) 0.0377(14) Uani 1 1 d . . .
O9 O 0.2570(3) 0.8094(4) 0.0961(3) 0.0568(19) Uani 1 1 d D . .
F13 F 0.2010(2) 1.0706(3) 0.1748(3) 0.0642(17) Uani 1 1 d . . .
F14 F 0.2856(3) 1.0646(3) 0.1923(3) 0.0659(17) Uani 1 1 d . . .
F15 F 0.2529(3) 1.1274(3) 0.1150(3) 0.0640(17) Uani 1 1 d . . .
F16A F 0.3340(4) 0.7075(8) 0.0562(5) 0.098(4) Uani 0.709(9) 1 d PDU A 1
F17A F 0.2726(4) 0.6471(5) 0.0021(3) 0.080(3) Uani 0.709(9) 1 d PDU A 1
F18A F 0.2677(4) 0.6566(5) 0.0981(3) 0.081(3) Uani 0.709(9) 1 d PDU A 1
F16B F 0.3249(11) 0.6865(19) 0.0845(9) 0.097(9) Uani 0.291(9) 1 d PDU A 2
F17B F 0.3236(6) 0.7216(11) -0.0083(7) 0.050(5) Uani 0.291(9) 1 d PDU A 2
F18B F 0.2529(8) 0.6743(16) 0.0280(12) 0.078(7) Uani 0.291(9) 1 d PDU A 2
C39 C 0.2489(3) 0.9959(5) 0.1095(4) 0.036(2) Uani 1 1 d . . .
H39A H 0.2201 0.9983 0.0769 0.043 Uiso 1 1 calc R . .
H39B H 0.2839 0.9929 0.0907 0.043 Uiso 1 1 calc R . .
C40 C 0.2471(4) 1.0643(5) 0.1482(4) 0.043(2) Uani 1 1 d . . .
C41A C 0.2512(6) 0.7669(8) 0.0419(5) 0.047(3) Uani 0.709(9) 1 d PDU A 1
H41A H 0.2653 0.7967 0.0082 0.056 Uiso 0.709(9) 1 calc PR A 1
H41B H 0.2128 0.7560 0.0320 0.056 Uiso 0.709(9) 1 calc PR A 1
C42A C 0.2819(5) 0.6934(8) 0.0503(5) 0.057(4) Uani 0.709(9) 1 d PDU A 1
C41B C 0.2762(16) 0.7976(17) 0.0423(11) 0.047(3) Uani 0.291(9) 1 d PDU A 2
H41C H 0.3062 0.8334 0.0360 0.056 Uiso 0.291(9) 1 calc PR A 2
H41D H 0.2477 0.8065 0.0100 0.056 Uiso 0.291(9) 1 calc PR A 2
C42B C 0.2954(8) 0.7173(14) 0.0400(8) 0.047(6) Uani 0.291(9) 1 d PDU A 2
C43 C 0.1886(3) 0.6884(4) 0.2498(4) 0.0316(19) Uani 1 1 d . . .
C44 C 0.1610(4) 0.6567(5) 0.3057(4) 0.040(2) Uani 1 1 d . . .
H44A H 0.1633 0.6006 0.3060 0.060 Uiso 1 1 calc R . .
H44B H 0.1232 0.6723 0.3037 0.060 Uiso 1 1 calc R . .
H44C H 0.1791 0.6771 0.3428 0.060 Uiso 1 1 calc R . .
C45 C 0.1585(4) 0.6597(5) 0.1914(4) 0.046(2) Uani 1 1 d . . .
H45A H 0.1741 0.6831 0.1561 0.069 Uiso 1 1 calc R . .
H45B H 0.1205 0.6738 0.1919 0.069 Uiso 1 1 calc R . .
H45C H 0.1617 0.6038 0.1889 0.069 Uiso 1 1 calc R . .
C46 C 0.2456(3) 0.6569(5) 0.2492(4) 0.041(2) Uani 1 1 d . . .
H46A H 0.2443 0.6010 0.2446 0.061 Uiso 1 1 calc R . .
H46B H 0.2655 0.6700 0.2873 0.061 Uiso 1 1 calc R . .
H46C H 0.2637 0.6793 0.2152 0.061 Uiso 1 1 calc R . .
C47 C 0.1229(3) 0.8390(5) 0.2612(3) 0.0321(19) Uani 1 1 d . . .
C48 C 0.1117(3) 0.8434(5) 0.3292(3) 0.036(2) Uani 1 1 d . . .
H48A H 0.0760 0.8652 0.3336 0.054 Uiso 1 1 calc R . .
H48B H 0.1388 0.8760 0.3503 0.054 Uiso 1 1 calc R . .
H48C H 0.1134 0.7918 0.3467 0.054 Uiso 1 1 calc R . .
C49 C 0.0781(3) 0.7929(5) 0.2284(4) 0.036(2) Uani 1 1 d . . .
H49A H 0.0758 0.7423 0.2473 0.054 Uiso 1 1 calc R . .
H49B H 0.0859 0.7870 0.1857 0.054 Uiso 1 1 calc R . .
H49C H 0.0439 0.8200 0.2313 0.054 Uiso 1 1 calc R . .
C50 C 0.1207(4) 0.9206(5) 0.2326(4) 0.038(2) Uani 1 1 d . . .
H50A H 0.1240 0.9166 0.1888 0.057 Uiso 1 1 calc R . .
H50B H 0.1502 0.9516 0.2505 0.057 Uiso 1 1 calc R . .
H50C H 0.0864 0.9448 0.2407 0.057 Uiso 1 1 calc R . .
C51 C 0.2445(3) 0.8365(4) 0.3005(3) 0.0241(17) Uani 1 1 d . . .
C52 C 0.2467(3) 0.8007(5) 0.3636(3) 0.034(2) Uani 1 1 d . . .
H52A H 0.2740 0.8270 0.3897 0.051 Uiso 1 1 calc R . .
H52B H 0.2560 0.7463 0.3608 0.051 Uiso 1 1 calc R . .
H52C H 0.2116 0.8058 0.3810 0.051 Uiso 1 1 calc R . .
C53 C 0.2392(3) 0.9239(4) 0.3065(4) 0.033(2) Uani 1 1 d . . .
H53A H 0.2084 0.9360 0.3305 0.050 Uiso 1 1 calc R . .
H53B H 0.2337 0.9468 0.2662 0.050 Uiso 1 1 calc R . .
H53C H 0.2720 0.9447 0.3267 0.050 Uiso 1 1 calc R . .
C54 C 0.2991(3) 0.8236(5) 0.2721(4) 0.0331(19) Uani 1 1 d . . .
H54A H 0.3277 0.8474 0.2978 0.050 Uiso 1 1 calc R . .
H54B H 0.2981 0.8467 0.2316 0.050 Uiso 1 1 calc R . .
H54C H 0.3059 0.7685 0.2688 0.050 Uiso 1 1 calc R . .
C55 C 0.1009(5) 0.9907(7) 0.0252(7) 0.103(6) Uani 1 1 d . . .
H55A H 0.0933 1.0123 0.0648 0.155 Uiso 1 1 calc R . .
H55B H 0.0710 1.0020 -0.0041 0.155 Uiso 1 1 calc R . .
H55C H 0.1339 1.0136 0.0113 0.155 Uiso 1 1 calc R . .
C56 C 0.0467(3) 0.8452(6) 0.0604(4) 0.042(2) Uani 1 1 d . . .
H56A H 0.0517 0.7909 0.0704 0.064 Uiso 1 1 calc R . .
H56B H 0.0176 0.8506 0.0289 0.064 Uiso 1 1 calc R . .
H56C H 0.0374 0.8734 0.0967 0.064 Uiso 1 1 calc R . .
C57 C 0.1236(4) 0.8411(8) -0.0404(4) 0.084(5) Uani 1 1 d . . .
H57A H 0.1558 0.8646 -0.0557 0.126 Uiso 1 1 calc R . .
H57B H 0.0930 0.8494 -0.0694 0.126 Uiso 1 1 calc R . .
H57C H 0.1296 0.7859 -0.0349 0.126 Uiso 1 1 calc R . .
S1 S 0.05569(9) 0.44498(13) 0.23273(9) 0.0357(5) Uani 1 1 d . . .
C58 C 0.0424(4) 0.5069(6) 0.2955(5) 0.049(3) Uani 1 1 d . . .
F19 F 0.0370(3) 0.5806(4) 0.2749(4) 0.089(2) Uani 1 1 d . . .
F20 F 0.0822(2) 0.5087(3) 0.3378(2) 0.0544(15) Uani 1 1 d . . .
F21 F -0.0022(3) 0.4887(5) 0.3214(3) 0.101(3) Uani 1 1 d . . .
O10 O 0.1046(3) 0.4747(4) 0.2115(3) 0.059(2) Uani 1 1 d . . .
O11 O 0.0097(2) 0.4539(4) 0.1913(3) 0.0432(15) Uani 1 1 d . . .
O12 O 0.0595(3) 0.3711(4) 0.2611(3) 0.066(2) Uani 1 1 d . . .
S2 S 0.27661(8) 0.54241(12) 0.44209(9) 0.0314(5) Uani 1 1 d . . .
C59 C 0.2870(4) 0.4829(6) 0.3760(4) 0.047(2) Uani 1 1 d . . .
F22 F 0.3287(2) 0.5076(5) 0.3475(3) 0.101(3) Uani 1 1 d . . .
F23 F 0.2456(2) 0.4835(3) 0.3369(2) 0.0518(14) Uani 1 1 d . . .
F24 F 0.2958(3) 0.4101(4) 0.3945(3) 0.086(2) Uani 1 1 d . . .
O13 O 0.2712(3) 0.6179(3) 0.4165(3) 0.0579(19) Uani 1 1 d . . .
O14 O 0.3233(2) 0.5323(4) 0.4814(2) 0.0416(15) Uani 1 1 d . . .
O15 O 0.2281(2) 0.5115(4) 0.4642(3) 0.0509(18) Uani 1 1 d . . .
S3A S 0.38237(16) 0.5082(3) 0.88493(18) 0.0289(9) Uani 0.50 1 d P B 1
C60A C 0.3854(14) 0.4770(15) 0.9621(16) 0.040(7) Uani 0.50 1 d P B 1
F25A F 0.3346(13) 0.491(2) 0.9818(13) 0.095(12) Uani 0.50 1 d P B 1
F26A F 0.3944(5) 0.3986(7) 0.9619(7) 0.076(4) Uani 0.50 1 d P B 1
F27A F 0.4139(11) 0.518(3) 0.9987(17) 0.041(7) Uani 0.50 1 d P B 1
O16A O 0.3719(5) 0.5890(6) 0.8923(6) 0.042(3) Uani 0.50 1 d P B 1
O17A O 0.4401(17) 0.484(2) 0.875(2) 0.044(10) Uani 0.50 1 d P B 1
O18A O 0.3405(11) 0.4625(19) 0.8548(16) 0.030(9) Uani 0.50 1 d P B 1
S3B S 0.39274(15) 0.4551(2) 0.89720(16) 0.0183(8) Uani 0.50 1 d P C 2
C60B C 0.3780(13) 0.5126(14) 0.9628(14) 0.031(7) Uani 0.50 1 d P C 2
F25B F 0.3400(11) 0.4876(14) 0.9958(11) 0.034(4) Uani 0.50 1 d P C 2
F26B F 0.3671(4) 0.5845(6) 0.9480(5) 0.049(3) Uani 0.50 1 d P C 2
F27B F 0.4295(11) 0.509(2) 1.001(2) 0.037(6) Uani 0.50 1 d P C 2
O16B O 0.4001(7) 0.3801(8) 0.9194(5) 0.053(4) Uani 0.50 1 d P C 2
O17B O 0.4345(16) 0.497(2) 0.868(2) 0.045(10) Uani 0.50 1 d P C 2
O18B O 0.3440(14) 0.466(2) 0.8595(17) 0.043(10) Uani 0.50 1 d P C 2

loop_
_atom_site_aniso_label
_atom_site_aniso_U_11
_atom_site_aniso_U_22
_atom_site_aniso_U_33
_atom_site_aniso_U_23
_atom_site_aniso_U_13
_atom_site_aniso_U_12
P1 0.0242(11) 0.0279(11) 0.0228(10) -0.0005(8) 0.0117(9) -0.0062(9)
P2 0.0220(11) 0.0232(10) 0.0187(10) -0.0002(8) 0.0080(8) -0.0040(8)
Si1 0.0319(13) 0.0335(13) 0.0239(11) 0.0034(10) 0.0048(10) -0.0081(10)
N1 0.033(4) 0.054(5) 0.026(4) -0.009(3) 0.004(3) -0.005(4)
O1 0.056(4) 0.072(5) 0.020(3) 0.004(3) 0.013(3) -0.026(4)
O2 0.073(5) 0.044(4) 0.092(6) 0.029(4) -0.051(4) -0.038(4)
O3 0.092(6) 0.132(7) 0.023(3) -0.005(4) 0.010(4) 0.079(5)
F1 0.086(5) 0.058(4) 0.069(4) -0.003(3) -0.021(4) -0.028(4)
F2 0.081(5) 0.121(6) 0.085(5) -0.002(4) 0.037(4) 0.010(5)
F3 0.145(7) 0.033(3) 0.065(4) 0.012(3) -0.004(4) -0.010(4)
F4 0.135(7) 0.183(9) 0.057(4) -0.023(5) -0.024(4) 0.127(7)
F5 0.100(7) 0.096(7) 0.218(11) -0.004(7) 0.057(7) -0.020(5)
F6 0.110(6) 0.100(5) 0.047(4) -0.027(4) 0.027(4) 0.032(4)
C1 0.049(6) 0.036(5) 0.051(6) 0.009(4) 0.002(5) -0.020(4)
C2 0.046(6) 0.059(7) 0.041(6) 0.016(5) 0.012(5) -0.004(5)
C3 0.040(6) 0.061(6) 0.034(5) -0.007(4) 0.020(4) 0.008(5)
C4 0.053(7) 0.081(8) 0.037(6) -0.013(5) 0.009(5) 0.005(6)
C5 0.021(4) 0.031(4) 0.027(4) 0.008(3) 0.005(3) 0.005(3)
C6 0.041(5) 0.035(5) 0.033(5) -0.003(4) -0.004(4) 0.005(4)
C7 0.026(5) 0.049(6) 0.045(5) 0.004(4) 0.001(4) 0.006(4)
C8 0.030(5) 0.062(6) 0.021(4) 0.004(4) 0.007(4) 0.012(4)
C9 0.025(4) 0.028(4) 0.025(4) -0.005(3) 0.007(3) -0.010(3)
C10 0.042(5) 0.028(4) 0.028(4) -0.006(3) -0.005(4) 0.003(4)
C11 0.029(5) 0.039(5) 0.051(6) -0.014(4) 0.005(4) -0.015(4)
C12 0.038(5) 0.038(5) 0.026(4) -0.004(4) -0.005(4) 0.002(4)
C13 0.028(5) 0.023(4) 0.057(6) -0.013(4) 0.014(4) -0.005(4)
C14 0.035(5) 0.031(5) 0.064(6) -0.015(4) 0.004(4) -0.017(4)
C15 0.027(5) 0.031(5) 0.094(8) -0.026(5) 0.007(5) -0.001(4)
C16 0.036(5) 0.032(5) 0.061(6) 0.007(4) 0.003(4) -0.007(4)
C17 0.048(6) 0.040(5) 0.047(6) -0.005(4) -0.001(4) -0.019(5)
C18 0.048(7) 0.059(7) 0.103(9) 0.034(7) 0.012(6) 0.000(5)
C19 0.057(7) 0.098(9) 0.052(6) -0.035(6) 0.011(5) -0.014(6)
P3 0.0189(11) 0.0287(11) 0.0189(10) -0.0010(8) 0.0083(8) 0.0030(8)
P4 0.0195(10) 0.0256(10) 0.0185(10) -0.0010(8) 0.0071(8) 0.0001(8)
Si2 0.0248(12) 0.0387(13) 0.0221(11) -0.0038(10) 0.0009(9) 0.0056(10)
N2 0.026(4) 0.037(4) 0.032(4) 0.004(3) 0.001(3) 0.001(3)
O4 0.040(4) 0.060(4) 0.021(3) -0.007(3) 0.013(3) 0.005(3)
O5 0.064(5) 0.039(4) 0.078(5) -0.019(4) -0.027(4) 0.031(4)
O6 0.047(4) 0.087(5) 0.027(3) 0.000(3) 0.010(3) -0.038(4)
F7 0.077(5) 0.059(4) 0.080(4) 0.003(3) -0.021(4) 0.027(3)
F8 0.069(5) 0.097(5) 0.084(5) 0.007(4) 0.041(4) 0.013(4)
F9 0.094(5) 0.037(3) 0.059(4) -0.007(3) 0.009(3) 0.013(3)
F10 0.169(9) 0.252(12) 0.050(4) -0.019(6) 0.015(5) -0.180(9)
F11 0.141(8) 0.062(5) 0.189(10) 0.000(5) 0.053(7) 0.013(5)
F12 0.112(6) 0.092(5) 0.050(4) 0.007(3) 0.030(4) -0.040(4)
C20 0.073(7) 0.037(5) 0.040(5) 0.001(4) 0.019(5) 0.023(5)
C21 0.053(7) 0.054(6) 0.044(6) -0.017(5) 0.007(5) 0.012(5)
C22 0.031(5) 0.054(6) 0.026(4) 0.003(4) 0.021(4) 0.000(4)
C23 0.082(9) 0.060(7) 0.059(7) -0.006(6) 0.031(7) -0.024(7)
C24 0.027(4) 0.035(5) 0.021(4) -0.002(3) 0.003(3) -0.006(4)
C25 0.031(5) 0.041(5) 0.025(4) 0.003(4) 0.004(3) -0.007(4)
C26 0.032(5) 0.045(5) 0.048(6) -0.006(4) 0.011(4) -0.009(4)
C27 0.041(5) 0.043(5) 0.030(5) -0.002(4) 0.018(4) -0.013(4)
C28 0.028(5) 0.031(4) 0.029(4) 0.001(3) -0.007(3) -0.003(4)
C29 0.032(5) 0.035(5) 0.035(5) 0.004(4) -0.002(4) -0.003(4)
C30 0.043(6) 0.038(5) 0.027(4) -0.003(4) -0.008(4) 0.001(4)
C31 0.017(4) 0.037(5) 0.048(5) 0.004(4) -0.001(4) 0.007(4)
C32 0.027(4) 0.023(4) 0.034(4) 0.004(3) 0.002(3) -0.001(3)
C33 0.034(5) 0.037(5) 0.053(6) 0.013(4) 0.003(4) 0.002(4)
C34 0.034(5) 0.026(4) 0.054(6) 0.008(4) 0.012(4) -0.002(4)
C35 0.035(5) 0.029(5) 0.058(6) -0.005(4) 0.007(4) 0.008(4)
C36 0.027(5) 0.058(6) 0.032(5) 0.004(4) 0.010(4) 0.015(4)
C37 0.046(7) 0.080(8) 0.086(8) -0.051(7) -0.004(6) -0.004(6)
C38 0.049(6) 0.091(8) 0.038(5) 0.032(5) 0.019(5) 0.025(6)
P5 0.0237(11) 0.0306(11) 0.0164(10) 0.0019(8) 0.0059(8) -0.0025(9)
P6 0.0260(11) 0.0285(11) 0.0133(9) -0.0006(8) 0.0043(8) -0.0051(9)
Si3 0.0243(13) 0.0480(15) 0.0307(12) 0.0162(11) 0.0036(10) -0.0075(11)
N3 0.036(4) 0.057(5) 0.030(4) 0.003(3) -0.002(3) 0.001(4)
O7 0.047(4) 0.061(4) 0.019(3) 0.014(3) 0.004(3) -0.010(3)
O8 0.049(4) 0.025(3) 0.037(3) 0.003(3) -0.013(3) -0.006(3)
O9 0.052(4) 0.068(5) 0.049(4) -0.022(3) -0.007(3) 0.024(4)
F13 0.064(4) 0.052(4) 0.081(4) -0.007(3) 0.038(3) -0.004(3)
F14 0.083(5) 0.059(4) 0.054(4) -0.007(3) -0.011(3) -0.025(3)
F15 0.091(5) 0.033(3) 0.069(4) 0.011(3) 0.015(3) -0.019(3)
F16A 0.067(6) 0.133(11) 0.094(9) 0.000(8) 0.005(6) 0.056(6)
F17A 0.123(8) 0.084(7) 0.033(4) -0.011(4) 0.005(5) 0.059(6)
F18A 0.153(9) 0.056(5) 0.037(4) 0.005(4) 0.013(5) 0.032(6)
F16B 0.124(19) 0.12(2) 0.041(12) 0.031(13) -0.006(12) 0.077(16)
F17B 0.040(10) 0.072(13) 0.037(9) -0.011(8) 0.006(7) 0.007(8)
F18B 0.073(14) 0.070(11) 0.094(19) 0.039(13) 0.027(11) -0.006(12)
C39 0.032(5) 0.046(5) 0.029(4) -0.001(4) 0.004(4) -0.014(4)
C40 0.043(6) 0.040(5) 0.047(6) 0.009(4) 0.011(5) -0.009(4)
C41A 0.060(9) 0.063(7) 0.021(5) 0.017(5) 0.029(6) 0.026(6)
C42A 0.068(8) 0.069(11) 0.034(7) -0.005(6) 0.018(7) 0.036(8)
C41B 0.060(9) 0.063(7) 0.021(5) 0.017(5) 0.029(6) 0.026(6)
C42B 0.050(14) 0.061(12) 0.030(11) 0.006(12) -0.002(9) 0.027(10)
C43 0.030(5) 0.028(4) 0.036(5) -0.002(4) 0.000(4) -0.004(4)
C44 0.044(6) 0.037(5) 0.039(5) 0.012(4) 0.007(4) -0.009(4)
C45 0.047(6) 0.046(6) 0.044(5) -0.021(4) -0.001(4) -0.008(5)
C46 0.046(6) 0.034(5) 0.042(5) -0.012(4) 0.001(4) 0.009(4)
C47 0.032(5) 0.043(5) 0.021(4) 0.000(4) 0.000(3) -0.002(4)
C48 0.031(5) 0.050(5) 0.029(4) 0.001(4) 0.013(4) 0.003(4)
C49 0.025(5) 0.045(5) 0.039(5) 0.004(4) 0.000(4) -0.007(4)
C50 0.046(6) 0.034(5) 0.034(5) 0.007(4) 0.000(4) 0.010(4)
C51 0.022(4) 0.026(4) 0.024(4) -0.006(3) -0.001(3) 0.001(3)
C52 0.035(5) 0.044(5) 0.022(4) 0.000(4) -0.003(4) -0.001(4)
C53 0.037(5) 0.026(4) 0.037(5) -0.007(4) 0.004(4) 0.000(4)
C54 0.031(5) 0.033(5) 0.035(5) -0.002(4) 0.006(4) 0.003(4)
C55 0.051(8) 0.075(9) 0.185(15) 0.085(10) 0.030(9) 0.009(6)
C56 0.031(5) 0.068(7) 0.029(5) 0.007(4) 0.011(4) -0.017(5)
C57 0.050(7) 0.180(14) 0.023(5) -0.011(7) 0.014(5) -0.050(8)
S1 0.0365(13) 0.0388(12) 0.0321(12) -0.0053(10) 0.0040(10) 0.0073(10)
C58 0.035(6) 0.049(6) 0.067(7) -0.015(5) 0.023(5) -0.005(5)
F19 0.072(5) 0.051(4) 0.143(7) -0.035(4) -0.010(4) 0.018(3)
F20 0.065(4) 0.063(4) 0.034(3) -0.010(3) -0.003(3) -0.024(3)
F21 0.072(5) 0.156(7) 0.080(5) -0.069(5) 0.051(4) -0.054(5)
O10 0.041(4) 0.087(6) 0.053(4) -0.014(4) 0.026(3) -0.017(4)
O11 0.041(4) 0.049(4) 0.039(3) -0.006(3) -0.009(3) 0.009(3)
O12 0.096(6) 0.032(4) 0.069(5) 0.007(3) -0.014(4) 0.011(4)
S2 0.0255(11) 0.0406(12) 0.0287(11) -0.0038(9) 0.0066(9) 0.0059(9)
C59 0.040(6) 0.051(6) 0.050(6) -0.022(5) 0.011(5) -0.010(5)
F22 0.050(4) 0.173(8) 0.085(5) -0.081(5) 0.045(4) -0.055(4)
F23 0.051(4) 0.063(4) 0.040(3) -0.005(3) -0.005(3) -0.023(3)
F24 0.069(5) 0.052(4) 0.133(6) -0.037(4) -0.027(4) 0.029(3)
O13 0.084(5) 0.032(4) 0.057(4) 0.015(3) -0.008(4) 0.003(3)
O14 0.029(3) 0.062(4) 0.033(3) -0.012(3) -0.002(3) 0.003(3)
O15 0.029(4) 0.084(5) 0.040(4) 0.003(3) 0.016(3) -0.009(3)
S3A 0.022(2) 0.042(3) 0.023(2) -0.004(2) 0.0034(16) 0.004(2)
C60A 0.036(14) 0.051(19) 0.032(12) 0.015(16) -0.001(10) -0.010(16)
F25A 0.070(17) 0.18(2) 0.037(16) -0.048(13) 0.045(13) -0.072(15)
F26A 0.070(9) 0.037(8) 0.116(12) 0.051(8) -0.041(9) -0.008(6)
F27A 0.020(15) 0.076(19) 0.026(10) 0.007(9) -0.001(11) -0.013(11)
O16A 0.044(8) 0.016(6) 0.067(9) 0.014(6) -0.001(6) 0.009(5)
O17A 0.029(12) 0.053(15) 0.051(17) -0.019(16) 0.012(10) 0.025(10)
O18A 0.014(10) 0.033(16) 0.044(18) -0.004(12) 0.003(10) 0.018(10)
S3B 0.020(2) 0.015(2) 0.0204(19) 0.0066(16) 0.0046(16) -0.0040(16)
C60B 0.030(15) 0.040(17) 0.024(11) -0.002(14) 0.006(10) -0.019(14)
F25B 0.033(8) 0.063(9) 0.006(8) -0.004(6) 0.007(6) 0.003(7)
F26B 0.056(7) 0.035(6) 0.056(7) -0.014(5) -0.004(6) 0.009(5)
F27B 0.025(16) 0.039(8) 0.044(9) 0.010(6) -0.022(11) -0.002(11)
O16B 0.087(11) 0.054(9) 0.016(6) 0.002(7) -0.019(7) 0.007(8)
O17B 0.019(14) 0.059(17) 0.057(14) 0.025(11) 0.016(11) -0.016(14)
O18B 0.075(19) 0.033(15) 0.018(12) -0.004(10) -0.015(11) -0.033(12)

loop_
_atom_type_symbol
_atom_type_description
_atom_type_scat_dispersion_real
_atom_type_scat_dispersion_imag
_atom_type_scat_source
C C 0.0033 0.0016 'International Tables Vol C Tables 4.2.6.8 and 6.1.1.4'
H H 0.0000 0.0000 'International Tables Vol C Tables 4.2.6.8 and 6.1.1.4'
N N 0.0061 0.0033 'International Tables Vol C Tables 4.2.6.8 and 6.1.1.4'
O O 0.0106 0.0060 'International Tables Vol C Tables 4.2.6.8 and 6.1.1.4'
F F 0.0171 0.0103 'International Tables Vol C Tables 4.2.6.8 and 6.1.1.4'
Si Si 0.0817 0.0704 'International Tables Vol C Tables 4.2.6.8 and 6.1.1.4'
P P 0.1023 0.0942 'International Tables Vol C Tables 4.2.6.8 and 6.1.1.4'
S S 0.1246 0.1234 'International Tables Vol C Tables 4.2.6.8 and 6.1.1.4'

loop_
_geom_angle_atom_site_label_1
_geom_angle_atom_site_label_2
_geom_angle_atom_site_label_3
_geom_angle
N1 P1 O2 117.8(4)
N1 P1 O3 119.4(4)
O2 P1 O3 102.8(5)
N1 P1 O1 117.5(4)
O2 P1 O1 98.6(4)
O3 P1 O1 96.7(4)
O1 P2 C13 104.4(4)
O1 P2 C5 104.7(3)
C13 P2 C5 113.5(4)
O1 P2 C9 103.3(3)
C13 P2 C9 115.2(4)
C5 P2 C9 114.0(3)
N1 Si1 C18 109.9(5)
N1 Si1 C17 109.2(4)
C18 Si1 C17 109.6(5)
N1 Si1 C19 110.3(4)
C18 Si1 C19 108.7(6)
C17 Si1 C19 109.2(5)
P1 N1 Si1 168.7(5)
P2 O1 P1 176.6(5)
C1 O2 P1 123.7(6)
C3 O3 P1 123.2(6)
O2 C1 C2 109.3(8)
O2 C1 H1A 109.8
C2 C1 H1A 109.8
O2 C1 H1B 109.8
C2 C1 H1B 109.8
H1A C1 H1B 108.3
F1 C2 F2 106.1(8)
F1 C2 F3 108.1(8)
F2 C2 F3 108.3(9)
F1 C2 C1 114.2(9)
F2 C2 C1 109.8(9)
F3 C2 C1 110.0(8)
O3 C3 C4 106.9(8)
O3 C3 H3A 110.3
C4 C3 H3A 110.3
O3 C3 H3B 110.3
C4 C3 H3B 110.3
H3A C3 H3B 108.6
F4 C4 F5 106.9(11)
F4 C4 F6 106.0(9)
F5 C4 F6 102.9(9)
F4 C4 C3 116.7(9)
F5 C4 C3 112.6(9)
F6 C4 C3 110.5(9)
C7 C5 C6 105.6(6)
C7 C5 C8 108.2(6)
C6 C5 C8 110.4(6)
C7 C5 P2 112.7(5)
C6 C5 P2 109.1(5)
C8 C5 P2 110.8(5)
C5 C6 H6A 109.5
C5 C6 H6B 109.5
H6A C6 H6B 109.5
C5 C6 H6C 109.5
H6A C6 H6C 109.5
H6B C6 H6C 109.5
C5 C7 H7A 109.5
C5 C7 H7B 109.5
H7A C7 H7B 109.5
C5 C7 H7C 109.5
H7A C7 H7C 109.5
H7B C7 H7C 109.5
C5 C8 H8A 109.5
C5 C8 H8B 109.5
H8A C8 H8B 109.5
C5 C8 H8C 109.5
H8A C8 H8C 109.5
H8B C8 H8C 109.5
C10 C9 C11 105.8(6)
C10 C9 C12 109.5(6)
C11 C9 C12 109.8(7)
C10 C9 P2 109.8(6)
C11 C9 P2 110.6(5)
C12 C9 P2 111.3(5)
C9 C10 H10A 109.5
C9 C10 H10B 109.5
H10A C10 H10B 109.5
C9 C10 H10C 109.5
H10A C10 H10C 109.5
H10B C10 H10C 109.5
C9 C11 H11A 109.5
C9 C11 H11B 109.5
H11A C11 H11B 109.5
C9 C11 H11C 109.5
H11A C11 H11C 109.5
H11B C11 H11C 109.5
C9 C12 H12A 109.5
C9 C12 H12B 109.5
H12A C12 H12B 109.5
C9 C12 H12C 109.5
H12A C12 H12C 109.5
H12B C12 H12C 109.5
C16 C13 C14 110.0(7)
C16 C13 C15 107.4(7)
C14 C13 C15 107.6(7)
C16 C13 P2 111.2(6)
C14 C13 P2 111.0(6)
C15 C13 P2 109.5(5)
C13 C14 H14A 109.5
C13 C14 H14B 109.5
H14A C14 H14B 109.5
C13 C14 H14C 109.5
H14A C14 H14C 109.5
H14B C14 H14C 109.5
C13 C15 H15A 109.5
C13 C15 H15B 109.5
H15A C15 H15B 109.5
C13 C15 H15C 109.5
H15A C15 H15C 109.5
H15B C15 H15C 109.5
C13 C16 H16A 109.5
C13 C16 H16B 109.5
H16A C16 H16B 109.5
C13 C16 H16C 109.5
H16A C16 H16C 109.5
H16B C16 H16C 109.5
Si1 C17 H17A 109.5
Si1 C17 H17B 109.5
H17A C17 H17B 109.5
Si1 C17 H17C 109.5
H17A C17 H17C 109.5
H17B C17 H17C 109.5
Si1 C18 H18A 109.5
Si1 C18 H18B 109.5
H18A C18 H18B 109.5
Si1 C18 H18C 109.5
H18A C18 H18C 109.5
H18B C18 H18C 109.5
Si1 C19 H19A 109.5
Si1 C19 H19B 109.5
H19A C19 H19B 109.5
Si1 C19 H19C 109.5
H19A C19 H19C 109.5
H19B C19 H19C 109.5
N2 P3 O5 116.4(4)
N2 P3 O4 118.1(3)
O5 P3 O4 100.6(4)
N2 P3 O6 119.9(4)
O5 P3 O6 103.3(4)
O4 P3 O6 94.7(3)
O4 P4 C32 104.5(3)
O4 P4 C28 103.2(3)
C32 P4 C28 115.0(4)
O4 P4 C24 105.0(3)
C32 P4 C24 114.0(4)
C28 P4 C24 113.4(4)
N2 Si2 C37 109.2(5)
N2 Si2 C36 110.5(4)
C37 Si2 C36 108.9(5)
N2 Si2 C38 109.7(4)
C37 Si2 C38 109.7(5)
C36 Si2 C38 108.8(4)
P3 N2 Si2 161.9(5)
P3 O4 P4 174.3(4)
C20 O5 P3 123.0(6)
C22 O6 P3 120.3(5)
O5 C20 C21 108.3(7)
O5 C20 H20A 110.0
C21 C20 H20A 110.0
O5 C20 H20B 110.0
C21 C20 H20B 110.0
H20A C20 H20B 108.4
F9 C21 F7 107.9(8)
F9 C21 F8 109.1(9)
F7 C21 F8 105.9(8)
F9 C21 C20 110.5(8)
F7 C21 C20 112.5(9)
F8 C21 C20 110.8(8)
O6 C22 C23 105.6(7)
O6 C22 H22A 110.6
C23 C22 H22A 110.6
O6 C22 H22B 110.6
C23 C22 H22B 110.6
H22A C22 H22B 108.7
F10 C23 F12 108.6(10)
F10 C23 F11 105.4(11)
F12 C23 F11 103.2(10)
F10 C23 C22 117.9(11)
F12 C23 C22 110.1(9)
F11 C23 C22 110.5(10)
C26 C24 C25 106.3(7)
C26 C24 C27 107.9(6)
C25 C24 C27 109.7(6)
C26 C24 P4 112.2(5)
C25 C24 P4 110.0(5)
C27 C24 P4 110.5(5)
C24 C25 H25A 109.5
C24 C25 H25B 109.5
H25A C25 H25B 109.5
C24 C25 H25C 109.5
H25A C25 H25C 109.5
H25B C25 H25C 109.5
C24 C26 H26A 109.5
C24 C26 H26B 109.5
H26A C26 H26B 109.5
C24 C26 H26C 109.5
H26A C26 H26C 109.5
H26B C26 H26C 109.5
C24 C27 H27A 109.5
C24 C27 H27B 109.5
H27A C27 H27B 109.5
C24 C27 H27C 109.5
H27A C27 H27C 109.5
H27B C27 H27C 109.5
C29 C28 C30 110.0(7)
C29 C28 C31 105.7(6)
C30 C28 C31 108.8(7)
C29 C28 P4 109.9(5)
C30 C28 P4 112.0(6)
C31 C28 P4 110.2(5)
C28 C29 H29A 109.5
C28 C29 H29B 109.5
H29A C29 H29B 109.5
C28 C29 H29C 109.5
H29A C29 H29C 109.5
H29B C29 H29C 109.5
C28 C30 H30A 109.5
C28 C30 H30B 109.5
H30A C30 H30B 109.5
C28 C30 H30C 109.5
H30A C30 H30C 109.5
H30B C30 H30C 109.5
C28 C31 H31A 109.5
C28 C31 H31B 109.5
H31A C31 H31B 109.5
C28 C31 H31C 109.5
H31A C31 H31C 109.5
H31B C31 H31C 109.5
C35 C32 C33 111.9(7)
C35 C32 C34 107.6(7)
C33 C32 C34 106.1(6)
C35 C32 P4 110.2(5)
C33 C32 P4 110.4(6)
C34 C32 P4 110.5(5)
C32 C33 H33A 109.5
C32 C33 H33B 109.5
H33A C33 H33B 109.5
C32 C33 H33C 109.5
H33A C33 H33C 109.5
H33B C33 H33C 109.5
C32 C34 H34A 109.5
C32 C34 H34B 109.5
H34A C34 H34B 109.5
C32 C34 H34C 109.5
H34A C34 H34C 109.5
H34B C34 H34C 109.5
C32 C35 H35A 109.5
C32 C35 H35B 109.5
H35A C35 H35B 109.5
C32 C35 H35C 109.5
H35A C35 H35C 109.5
H35B C35 H35C 109.5
Si2 C36 H36A 109.5
Si2 C36 H36B 109.5
H36A C36 H36B 109.5
Si2 C36 H36C 109.5
H36A C36 H36C 109.5
H36B C36 H36C 109.5
Si2 C37 H37A 109.5
Si2 C37 H37B 109.5
H37A C37 H37B 109.5
Si2 C37 H37C 109.5
H37A C37 H37C 109.5
H37B C37 H37C 109.5
Si2 C38 H38A 109.5
Si2 C38 H38B 109.5
H38A C38 H38B 109.5
Si2 C38 H38C 109.5
H38A C38 H38C 109.5
H38B C38 H38C 109.5
N3 P5 O9 117.3(4)
N3 P5 O8 120.9(4)
O9 P5 O8 101.8(4)
N3 P5 O7 116.3(4)
O9 P5 O7 98.3(4)
O8 P5 O7 98.4(3)
O7 P6 C43 101.6(3)
O7 P6 C51 104.2(3)
C43 P6 C51 114.1(4)
O7 P6 C47 108.5(3)
C43 P6 C47 113.9(4)
C51 P6 C47 113.3(3)
N3 Si3 C57 109.5(5)
N3 Si3 C56 108.8(4)
C57 Si3 C56 110.6(4)
N3 Si3 C55 109.3(5)
C57 Si3 C55 111.3(7)
C56 Si3 C55 107.3(5)
P5 N3 Si3 169.9(5)
P6 O7 P5 159.8(5)
C39 O8 P5 121.5(5)
C41B O9 C41A 34.8(17)
C41B O9 P5 136.4(15)
C41A O9 P5 123.5(7)
O8 C39 C40 107.9(6)
O8 C39 H39A 110.1
C40 C39 H39A 110.1
O8 C39 H39B 110.1
C40 C39 H39B 110.1
H39A C39 H39B 108.4
F13 C40 F14 106.5(8)
F13 C40 F15 107.4(8)
F14 C40 F15 107.7(7)
F13 C40 C39 112.4(8)
F14 C40 C39 112.6(8)
F15 C40 C39 110.0(7)
O9 C41A C42A 108.5(9)
O9 C41A H41A 110.0
C42A C41A H41A 110.0
O9 C41A H41B 110.0
C42A C41A H41B 110.0
H41A C41A H41B 108.4
F18A C42A F16A 108.9(11)
F18A C42A F17A 107.7(10)
F16A C42A F17A 108.2(10)
F18A C42A C41A 111.2(10)
F16A C42A C41A 110.1(12)
F17A C42A C41A 110.6(11)
O9 C41B C42B 108.2(18)
O9 C41B H41C 110.1
C42B C41B H41C 110.1
O9 C41B H41D 110.1
C42B C41B H41D 110.1
H41C C41B H41D 108.4
F18B C42B F17B 109.4(16)
F18B C42B F16B 109.2(16)
F17B C42B F16B 109.3(16)
F18B C42B C41B 107(3)
F17B C42B C41B 99.4(16)
F16B C42B C41B 122(3)
C46 C43 C45 106.5(7)
C46 C43 C44 109.6(7)
C45 C43 C44 109.5(7)
C46 C43 P6 110.4(6)
C45 C43 P6 109.8(6)
C44 C43 P6 110.9(6)
C43 C44 H44A 109.5
C43 C44 H44B 109.5
H44A C44 H44B 109.5
C43 C44 H44C 109.5
H44A C44 H44C 109.5
H44B C44 H44C 109.5
C43 C45 H45A 109.5
C43 C45 H45B 109.5
H45A C45 H45B 109.5
C43 C45 H45C 109.5
H45A C45 H45C 109.5
H45B C45 H45C 109.5
C43 C46 H46A 109.5
C43 C46 H46B 109.5
H46A C46 H46B 109.5
C43 C46 H46C 109.5
H46A C46 H46C 109.5
H46B C46 H46C 109.5
C49 C47 C48 108.6(6)
C49 C47 C50 106.3(7)
C48 C47 C50 110.1(7)
C49 C47 P6 110.9(6)
C48 C47 P6 110.8(5)
C50 C47 P6 110.0(5)
C47 C48 H48A 109.5
C47 C48 H48B 109.5
H48A C48 H48B 109.5
C47 C48 H48C 109.5
H48A C48 H48C 109.5
H48B C48 H48C 109.5
C47 C49 H49A 109.5
C47 C49 H49B 109.5
H49A C49 H49B 109.5
C47 C49 H49C 109.5
H49A C49 H49C 109.5
H49B C49 H49C 109.5
C47 C50 H50A 109.5
C47 C50 H50B 109.5
H50A C50 H50B 109.5
C47 C50 H50C 109.5
H50A C50 H50C 109.5
H50B C50 H50C 109.5
C52 C51 C53 109.0(6)
C52 C51 C54 108.9(6)
C53 C51 C54 105.1(6)
C52 C51 P6 111.7(5)
C53 C51 P6 112.2(5)
C54 C51 P6 109.7(5)
C51 C52 H52A 109.5
C51 C52 H52B 109.5
H52A C52 H52B 109.5
C51 C52 H52C 109.5
H52A C52 H52C 109.5
H52B C52 H52C 109.5
C51 C53 H53A 109.5
C51 C53 H53B 109.5
H53A C53 H53B 109.5
C51 C53 H53C 109.5
H53A C53 H53C 109.5
H53B C53 H53C 109.5
C51 C54 H54A 109.5
C51 C54 H54B 109.5
H54A C54 H54B 109.5
C51 C54 H54C 109.5
H54A C54 H54C 109.5
H54B C54 H54C 109.5
Si3 C55 H55A 109.5
Si3 C55 H55B 109.5
H55A C55 H55B 109.5
Si3 C55 H55C 109.5
H55A C55 H55C 109.5
H55B C55 H55C 109.5
Si3 C56 H56A 109.5
Si3 C56 H56B 109.5
H56A C56 H56B 109.5
Si3 C56 H56C 109.5
H56A C56 H56C 109.5
H56B C56 H56C 109.5
Si3 C57 H57A 109.5
Si3 C57 H57B 109.5
H57A C57 H57B 109.5
Si3 C57 H57C 109.5
H57A C57 H57C 109.5
H57B C57 H57C 109.5
O10 S1 O12 115.7(5)
O10 S1 O11 114.7(4)
O12 S1 O11 114.0(4)
O10 S1 C58 103.5(4)
O12 S1 C58 102.2(5)
O11 S1 C58 104.5(4)
F21 C58 F20 108.5(9)
F21 C58 F19 107.6(9)
F20 C58 F19 105.6(8)
F21 C58 S1 112.8(7)
F20 C58 S1 113.1(6)
F19 C58 S1 109.0(7)
O14 S2 O15 115.0(4)
O14 S2 O13 114.1(4)
O15 S2 O13 114.6(4)
O14 S2 C59 105.6(4)
O15 S2 C59 102.7(4)
O13 S2 C59 102.8(4)
F23 C59 F22 107.3(8)
F23 C59 F24 108.4(8)
F22 C59 F24 109.5(9)
F23 C59 S2 112.4(7)
F22 C59 S2 110.4(6)
F24 C59 S2 108.8(7)
O16A S3A O18A 117.3(11)
O16A S3A O17A 117.6(16)
O18A S3A O17A 116.5(17)
O16A S3A C60A 100.8(10)
O18A S3A C60A 105.2(18)
O17A S3A C60A 93(2)
F27A C60A F25A 101(3)
F27A C60A F26A 118(3)
F25A C60A F26A 109(3)
F27A C60A S3A 115(3)
F25A C60A S3A 105(2)
F26A C60A S3A 107(2)
O16B S3B O18B 114.2(16)
O16B S3B O17B 123(2)
O18B S3B O17B 106(3)
O16B S3B C60B 105.3(10)
O18B S3B C60B 100.8(17)
O17B S3B C60B 105.1(19)
F25B C60B F26B 108(2)
F25B C60B F27B 107(3)
F26B C60B F27B 110(2)
F25B C60B S3B 117(2)
F26B C60B S3B 112(2)
F27B C60B S3B 103(2)

loop_
_geom_bond_atom_site_label_1
_geom_bond_atom_site_label_2
_geom_bond_distance
P1 N1 1.481(7)
P1 O2 1.544(6)
P1 O3 1.554(6)
P1 O1 1.574(5)
P2 O1 1.568(5)
P2 C13 1.843(8)
P2 C5 1.862(7)
P2 C9 1.865(8)
Si1 N1 1.684(7)
Si1 C18 1.835(10)
Si1 C17 1.838(8)
Si1 C19 1.855(9)
O2 C1 1.408(10)
O3 C3 1.388(9)
F1 C2 1.305(11)
F2 C2 1.329(10)
F3 C2 1.337(10)
F4 C4 1.258(12)
F5 C4 1.324(13)
F6 C4 1.331(10)
C1 C2 1.477(13)
C1 H1A 0.9900
C1 H1B 0.9900
C3 C4 1.473(14)
C3 H3A 0.9900
C3 H3B 0.9900
C5 C7 1.532(11)
C5 C6 1.536(11)
C5 C8 1.557(10)
C6 H6A 0.9800
C6 H6B 0.9800
C6 H6C 0.9800
C7 H7A 0.9800
C7 H7B 0.9800
C7 H7C 0.9800
C8 H8A 0.9800
C8 H8B 0.9800
C8 H8C 0.9800
C9 C10 1.534(10)
C9 C11 1.534(10)
C9 C12 1.537(10)
C10 H10A 0.9800
C10 H10B 0.9800
C10 H10C 0.9800
C11 H11A 0.9800
C11 H11B 0.9800
C11 H11C 0.9800
C12 H12A 0.9800
C12 H12B 0.9800
C12 H12C 0.9800
C13 C16 1.534(11)
C13 C14 1.545(12)
C13 C15 1.568(11)
C14 H14A 0.9800
C14 H14B 0.9800
C14 H14C 0.9800
C15 H15A 0.9800
C15 H15B 0.9800
C15 H15C 0.9800
C16 H16A 0.9800
C16 H16B 0.9800
C16 H16C 0.9800
C17 H17A 0.9800
C17 H17B 0.9800
C17 H17C 0.9800
C18 H18A 0.9800
C18 H18B 0.9800
C18 H18C 0.9800
C19 H19A 0.9800
C19 H19B 0.9800
C19 H19C 0.9800
P3 N2 1.466(7)
P3 O5 1.556(6)
P3 O4 1.563(5)
P3 O6 1.572(6)
P4 O4 1.580(5)
P4 C32 1.846(8)
P4 C28 1.863(8)
P4 C24 1.863(8)
Si2 N2 1.710(7)
Si2 C37 1.825(10)
Si2 C36 1.854(7)
Si2 C38 1.856(9)
O5 C20 1.420(10)
O6 C22 1.435(8)
F7 C21 1.310(11)
F8 C21 1.323(10)
F9 C21 1.308(10)
F10 C23 1.244(13)
F11 C23 1.358(14)
F12 C23 1.352(11)
C20 C21 1.516(13)
C20 H20A 0.9900
C20 H20B 0.9900
C22 C23 1.470(13)
C22 H22A 0.9900
C22 H22B 0.9900
C24 C26 1.535(12)
C24 C25 1.545(11)
C24 C27 1.567(10)
C25 H25A 0.9800
C25 H25B 0.9800
C25 H25C 0.9800
C26 H26A 0.9800
C26 H26B 0.9800
C26 H26C 0.9800
C27 H27A 0.9800
C27 H27B 0.9800
C27 H27C 0.9800
C28 C29 1.536(11)
C28 C30 1.544(10)
C28 C31 1.570(11)
C29 H29A 0.9800
C29 H29B 0.9800
C29 H29C 0.9800
C30 H30A 0.9800
C30 H30B 0.9800
C30 H30C 0.9800
C31 H31A 0.9800
C31 H31B 0.9800
C31 H31C 0.9800
C32 C35 1.533(11)
C32 C33 1.535(11)
C32 C34 1.546(11)
C33 H33A 0.9800
C33 H33B 0.9800
C33 H33C 0.9800
C34 H34A 0.9800
C34 H34B 0.9800
C34 H34C 0.9800
C35 H35A 0.9800
C35 H35B 0.9800
C35 H35C 0.9800
C36 H36A 0.9800
C36 H36B 0.9800
C36 H36C 0.9800
C37 H37A 0.9800
C37 H37B 0.9800
C37 H37C 0.9800
C38 H38A 0.9800
C38 H38B 0.9800
C38 H38C 0.9800
P5 N3 1.472(7)
P5 O9 1.562(6)
P5 O8 1.564(6)
P5 O7 1.586(5)
P6 O7 1.583(5)
P6 C43 1.854(8)
P6 C51 1.857(8)
P6 C47 1.862(8)
Si3 N3 1.695(7)
Si3 C57 1.827(10)
Si3 C56 1.852(8)
Si3 C55 1.875(12)
O8 C39 1.433(9)
O9 C41B 1.323(17)
O9 C41A 1.409(12)
F13 C40 1.326(10)
F14 C40 1.330(11)
F15 C40 1.337(10)
F16A C42A 1.322(12)
F17A C42A 1.346(12)
F18A C42A 1.302(12)
F16B C42B 1.310(15)
F17B C42B 1.314(15)
F18B C42B 1.314(16)
C39 C40 1.471(12)
C39 H39A 0.9900
C39 H39B 0.9900
C41A C42A 1.501(17)
C41A H41A 0.9900
C41A H41B 0.9900
C41B C42B 1.48(2)
C41B H41C 0.9900
C41B H41D 0.9900
C43 C46 1.526(11)
C43 C45 1.542(11)
C43 C44 1.551(10)
C44 H44A 0.9800
C44 H44B 0.9800
C44 H44C 0.9800
C45 H45A 0.9800
C45 H45B 0.9800
C45 H45C 0.9800
C46 H46A 0.9800
C46 H46B 0.9800
C46 H46C 0.9800
C47 C49 1.525(11)
C47 C48 1.546(10)
C47 C50 1.558(11)
C48 H48A 0.9800
C48 H48B 0.9800
C48 H48C 0.9800
C49 H49A 0.9800
C49 H49B 0.9800
C49 H49C 0.9800
C50 H50A 0.9800
C50 H50B 0.9800
C50 H50C 0.9800
C51 C52 1.527(10)
C51 C53 1.539(10)
C51 C54 1.549(10)
C52 H52A 0.9800
C52 H52B 0.9800
C52 H52C 0.9800
C53 H53A 0.9800
C53 H53B 0.9800
C53 H53C 0.9800
C54 H54A 0.9800
C54 H54B 0.9800
C54 H54C 0.9800
C55 H55A 0.9800
C55 H55B 0.9800
C55 H55C 0.9800
C56 H56A 0.9800
C56 H56B 0.9800
C56 H56C 0.9800
C57 H57A 0.9800
C57 H57B 0.9800
C57 H57C 0.9800
S1 O10 1.431(6)
S1 O12 1.435(7)
S1 O11 1.435(6)
S1 C58 1.805(9)
C58 F21 1.317(10)
C58 F20 1.326(11)
C58 F19 1.369(12)
S2 O14 1.425(6)
S2 O15 1.435(6)
S2 O13 1.437(6)
S2 C59 1.823(9)
C59 F23 1.309(11)
C59 F22 1.317(10)
C59 F24 1.348(11)
S3A O16A 1.445(11)
S3A O18A 1.45(4)
S3A O17A 1.53(4)
S3A C60A 1.79(3)
C60A F27A 1.27(5)
C60A F25A 1.38(5)
C60A F26A 1.39(3)
S3B O16B 1.406(15)
S3B O18B 1.45(4)
S3B O17B 1.45(3)
S3B C60B 1.82(3)
C60B F25B 1.30(4)
C60B F26B 1.32(3)
C60B F27B 1.50(4)

loop_
_geom_torsion_atom_site_label_1
_geom_torsion_atom_site_label_2
_geom_torsion_atom_site_label_3
_geom_torsion_atom_site_label_4
_geom_torsion
O2 P1 N1 Si1 -143(2)
O3 P1 N1 Si1 -17(3)
O1 P1 N1 Si1 99(3)
C18 Si1 N1 P1 146(3)
C17 Si1 N1 P1 -94(3)
C19 Si1 N1 P1 26(3)
C13 P2 O1 P1 -103(8)
C5 P2 O1 P1 16(8)
C9 P2 O1 P1 136(8)
N1 P1 O1 P2 15(8)
O2 P1 O1 P2 -112(8)
O3 P1 O1 P2 143(8)
N1 P1 O2 C1 21.2(10)
O3 P1 O2 C1 -112.4(8)
O1 P1 O2 C1 148.7(8)
N1 P1 O3 C3 -44.7(11)
O2 P1 O3 C3 87.9(9)
O1 P1 O3 C3 -171.7(9)
P1 O2 C1 C2 -139.3(8)
O2 C1 C2 F1 -56.5(10)
O2 C1 C2 F2 62.6(11)
O2 C1 C2 F3 -178.3(8)
P1 O3 C3 C4 155.5(8)
O3 C3 C4 F4 55.8(13)
O3 C3 C4 F5 -68.5(11)
O3 C3 C4 F6 177.0(8)
O1 P2 C5 C7 -79.6(6)
C13 P2 C5 C7 33.6(7)
C9 P2 C5 C7 168.2(5)
O1 P2 C5 C6 37.3(6)
C13 P2 C5 C6 150.5(6)
C9 P2 C5 C6 -74.9(6)
O1 P2 C5 C8 159.0(6)
C13 P2 C5 C8 -87.7(6)
C9 P2 C5 C8 46.8(7)
O1 P2 C9 C10 -73.4(6)
C13 P2 C9 C10 173.5(5)
C5 P2 C9 C10 39.7(6)
O1 P2 C9 C11 43.0(7)
C13 P2 C9 C11 -70.2(6)
C5 P2 C9 C11 156.0(5)
O1 P2 C9 C12 165.3(5)
C13 P2 C9 C12 52.1(6)
C5 P2 C9 C12 -81.7(6)
O1 P2 C13 C16 167.3(6)
C5 P2 C13 C16 53.9(7)
C9 P2 C13 C16 -80.2(7)
O1 P2 C13 C14 44.5(6)
C5 P2 C13 C14 -68.9(6)
C9 P2 C13 C14 157.0(5)
O1 P2 C13 C15 -74.2(7)
C5 P2 C13 C15 172.4(6)
C9 P2 C13 C15 38.4(7)
O5 P3 N2 Si2 144.0(14)
O4 P3 N2 Si2 -96.1(15)
O6 P3 N2 Si2 18.4(16)
C37 Si2 N2 P3 -148.7(14)
C36 Si2 N2 P3 91.6(15)
C38 Si2 N2 P3 -28.3(16)
N2 P3 O4 P4 -2(5)
O5 P3 O4 P4 126(5)
O6 P3 O4 P4 -130(5)
C32 P4 O4 P3 90(5)
C28 P4 O4 P3 -149(5)
C24 P4 O4 P3 -30(5)
N2 P3 O5 C20 -15.6(9)
O4 P3 O5 C20 -144.5(7)
O6 P3 O5 C20 118.0(7)
N2 P3 O6 C22 53.9(8)
O5 P3 O6 C22 -77.7(7)
O4 P3 O6 C22 -179.8(7)
P3 O5 C20 C21 133.6(8)
O5 C20 C21 F9 177.3(8)
O5 C20 C21 F7 56.7(10)
O5 C20 C21 F8 -61.6(11)
P3 O6 C22 C23 -161.6(8)
O6 C22 C23 F10 -48.8(14)
O6 C22 C23 F12 -174.2(9)
O6 C22 C23 F11 72.4(11)
O4 P4 C24 C26 80.9(6)
C32 P4 C24 C26 -32.9(7)
C28 P4 C24 C26 -167.2(5)
O4 P4 C24 C25 -37.2(6)
C32 P4 C24 C25 -151.1(5)
C28 P4 C24 C25 74.7(6)
O4 P4 C24 C27 -158.6(5)
C32 P4 C24 C27 87.6(6)
C28 P4 C24 C27 -46.7(7)
O4 P4 C28 C29 71.7(6)
C32 P4 C28 C29 -175.1(5)
C24 P4 C28 C29 -41.3(6)
O4 P4 C28 C30 -165.7(6)
C32 P4 C28 C30 -52.5(7)
C24 P4 C28 C30 81.3(6)
O4 P4 C28 C31 -44.4(6)
C32 P4 C28 C31 68.8(6)
C24 P4 C28 C31 -157.4(5)
O4 P4 C32 C35 -168.8(6)
C28 P4 C32 C35 78.8(6)
C24 P4 C32 C35 -54.7(7)
O4 P4 C32 C33 -44.6(6)
C28 P4 C32 C33 -157.0(5)
C24 P4 C32 C33 69.5(6)
O4 P4 C32 C34 72.4(6)
C28 P4 C32 C34 -40.0(7)
C24 P4 C32 C34 -173.5(5)
O9 P5 N3 Si3 -73(3)
O8 P5 N3 Si3 52(3)
O7 P5 N3 Si3 171(3)
C57 Si3 N3 P5 69(3)
C56 Si3 N3 P5 -170(3)
C55 Si3 N3 P5 -53(3)
C43 P6 O7 P5 149.7(12)
C51 P6 O7 P5 -91.5(13)
C47 P6 O7 P5 29.4(14)
N3 P5 O7 P6 -65.9(14)
O9 P5 O7 P6 168.0(12)
O8 P5 O7 P6 64.7(13)
N3 P5 O8 C39 -42.5(7)
O9 P5 O8 C39 89.6(6)
O7 P5 O8 C39 -170.1(6)
N3 P5 O9 C41B 36(3)
O8 P5 O9 C41B -98(3)
O7 P5 O9 C41B 161(3)
N3 P5 O9 C41A -7.0(10)
O8 P5 O9 C41A -141.1(9)
O7 P5 O9 C41A 118.4(9)
P5 O8 C39 C40 145.5(6)
O8 C39 C40 F13 -59.5(10)
O8 C39 C40 F14 60.9(9)
O8 C39 C40 F15 -179.0(7)
C41B O9 C41A C42A 93(3)
P5 O9 C41A C42A -141.8(9)
O9 C41A C42A F18A 53.5(14)
O9 C41A C42A F16A -67.3(12)
O9 C41A C42A F17A 173.1(10)
C41A O9 C41B C42B -62(2)
P5 O9 C41B C42B -145.9(15)
O9 C41B C42B F18B 81(3)
O9 C41B C42B F17B -166(3)
O9 C41B C42B F16B -46(4)
O7 P6 C43 C46 70.8(6)
C51 P6 C43 C46 -40.6(7)
C47 P6 C43 C46 -172.7(5)
O7 P6 C43 C45 -46.3(6)
C51 P6 C43 C45 -157.7(5)
C47 P6 C43 C45 70.1(6)
O7 P6 C43 C44 -167.5(6)
C51 P6 C43 C44 81.1(6)
C47 P6 C43 C44 -51.1(7)
O7 P6 C47 C49 75.6(6)
C43 P6 C47 C49 -36.7(7)
C51 P6 C47 C49 -169.2(5)
O7 P6 C47 C48 -163.6(5)
C43 P6 C47 C48 84.1(6)
C51 P6 C47 C48 -48.5(7)
O7 P6 C47 C50 -41.7(6)
C43 P6 C47 C50 -154.0(5)
C51 P6 C47 C50 73.5(6)
O7 P6 C51 C52 -159.3(5)
C43 P6 C51 C52 -49.5(6)
C47 P6 C51 C52 83.0(6)
O7 P6 C51 C53 78.0(6)
C43 P6 C51 C53 -172.1(5)
C47 P6 C51 C53 -39.7(6)
O7 P6 C51 C54 -38.5(6)
C43 P6 C51 C54 71.4(6)
C47 P6 C51 C54 -156.2(5)
O10 S1 C58 F21 179.6(8)
O12 S1 C58 F21 -59.9(9)
O11 S1 C58 F21 59.2(9)
O10 S1 C58 F20 -56.8(8)
O12 S1 C58 F20 63.7(8)
O11 S1 C58 F20 -177.2(7)
O10 S1 C58 F19 60.2(8)
O12 S1 C58 F19 -179.2(7)
O11 S1 C58 F19 -60.2(7)
O14 S2 C59 F23 176.7(6)
O15 S2 C59 F23 55.9(8)
O13 S2 C59 F23 -63.4(8)
O14 S2 C59 F22 -63.5(9)
O15 S2 C59 F22 175.7(8)
O13 S2 C59 F22 56.4(9)
O14 S2 C59 F24 56.7(7)
O15 S2 C59 F24 -64.1(7)
O13 S2 C59 F24 176.6(7)
O16A S3A C60A F27A -47(3)
O18A S3A C60A F27A -169(3)
O17A S3A C60A F27A 72(3)
O16A S3A C60A F25A 63(2)
O18A S3A C60A F25A -59(2)
O17A S3A C60A F25A -178(3)
O16A S3A C60A F26A 178.9(18)
O18A S3A C60A F26A 57(2)
O17A S3A C60A F26A -62(2)
O16B S3B C60B F25B -51(3)
O18B S3B C60B F25B 68(3)
O17B S3B C60B F25B 178(3)
O16B S3B C60B F26B -176.4(19)
O18B S3B C60B F26B -57(3)
O17B S3B C60B F26B 53(3)
O16B S3B C60B F27B 66(2)
O18B S3B C60B F27B -175(2)
O17B S3B C60B F27B -65(3)
